data_2001646
loop_
_publ_author_name
'Gerard, F.'
'Hardy, A.'
'Becuwe, A.'

_publ_section_title
;
 Structure of 1,3,5-trichloro-2,4,6-trinitrobenzene
;
_journal_issue 6
_journal_name_full 'Acta Crystallographica Section C'
_journal_page_first 1215
_journal_page_last 1218
_journal_paper_doi 10.1107/S0108270193000034
_journal_volume 49
_journal_year 1993
_chemical_formula_sum 'C6 Cl3 N3 O6'
_chemical_formula_weight 316.44
_space_group_IT_number 2
_space_group_name_Hall '-P 1'
_space_group_name_H-M_alt 'P -1'
_symmetry_cell_setting triclinic
_symmetry_space_group_name_Hall '-P 1'
_symmetry_space_group_name_H-M 'P -1'
_atom_type_scat_source 'IntTabIV Tables 2.2B and 2.3.1'
_cell_angle_alpha 100.390(10)
_cell_angle_beta 100.100(10)
_cell_angle_gamma 78.020(10)
_cell_formula_units_Z 6
_cell_length_a 12.137(2)
_cell_length_b 12.181(2)
_cell_length_c 11.694(2)
_cell_measurement_reflns_used 25
_cell_measurement_temperature 298
_cell_measurement_theta_max 17.28
_cell_measurement_theta_min 7.5
_cell_volume 1646.3(5)
_diffrn_measurement_device CAD4-L
_diffrn_measurement_method
;\w scans of width (1.20 + 0.35tan\q)\% and
rate 0.97-3.29\% min^-1^
;
_diffrn_radiation_type MoK\a
_diffrn_radiation_wavelength 0.70930
_diffrn_reflns_av_R_equivalents 0.021
_diffrn_reflns_limit_h_max 12
_diffrn_reflns_limit_h_min -12
_diffrn_reflns_limit_k_max 12
_diffrn_reflns_limit_k_min -12
_diffrn_reflns_limit_l_max 12
_diffrn_reflns_limit_l_min 0
_diffrn_reflns_number 3330
_diffrn_reflns_theta_max 22
_diffrn_standards_decay_% <2\s(I)
_diffrn_standards_interval_count 100
_diffrn_standards_number '3 standard reflections (145, \=32\=4, \=451)'
_exptl_absorpt_coefficient_mu 0.859
_exptl_absorpt_correction_type none
_exptl_crystal_colour Colourless
_exptl_crystal_density_diffrn 1.915
_exptl_crystal_density_meas 1.92
_exptl_crystal_description 'Hexagonal prisms'
_exptl_crystal_size_max 0.32
_exptl_crystal_size_mid 0.24
_exptl_crystal_size_min 0.24
_refine_diff_density_max 0.18
_refine_diff_density_min -0.2
_refine_ls_extinction_coef 'x = 40E-9(7)'
_refine_ls_extinction_method 'F~c~^*^ = F~c~(1-xF~c~^2^/sin\q)'
_refine_ls_goodness_of_fit_obs 1.33
_refine_ls_number_parameters '164 (one cycle per molecule)'
_refine_ls_number_reflns 2472
_refine_ls_R_factor_obs 0.029
_refine_ls_shift/esd_max 0.008
_refine_ls_structure_factor_coef 'F [\Sw(|F~o~|-|F~c~|)^2^ blocked full matrix, one cycle per molecule]'
_refine_ls_weighting_details 'w = 1.27/\s^2^(F)'
_refine_ls_weighting_scheme calc
_refine_ls_wR_factor_obs 0.034
_reflns_number_observed 2472
_reflns_number_total 3114
_reflns_observed_criterion F~o~^2^>=3\s(F~o~^2^)
_cod_data_source_file du1015.cif
_cod_data_source_block du1015_structure_1_of_1
_cod_depositor_comments
;
The following automatic conversions were performed:

'_refine_ls_weighting_scheme' value '1.27/\s^2^(F)' was changed to
'calc'. New tag '_refine_ls_weighting_details' was created. The value
of the new tag was set to 'w = 1.27/\s^2^(F)'.

Automatic conversion script
Id: cif_fix_values 3143 2015-03-26 13:38:13Z robertas 
;
_cod_original_cell_volume 1646.3(4)
_cod_database_code 2001646

loop_
_space_group_symop_id
_space_group_symop_operation_xyz
1 x,y,z
2 -x,-y,-z

loop_
_atom_site_label
_atom_site_fract_x
_atom_site_fract_y
_atom_site_fract_z
C11 .5169(2) .7298(3) .9926(3)
C12 .4364(3) .8274(3) 1.0120(3)
C13 .3367(3) .8489(2) .9340(3)
C14 .3200(2) .7701(3) .8347(3)
C15 .3985(3) .6713(3) .8123(3)
C16 .4958(3) .6527(2) .8925(3)
Cl11 .63764(8) .70470(8) 1.09119(9)
Cl13 .23806(8) .96954(7) .95862(9)
Cl15 .37551(9) .57415(8) .69008(9)
N12 .4565(3) .9119(2) 1.1189(3)
N14 .2147(3) .7917(2) .7494(3)
N16 .5812(3) .5475(3) .8699(3)
O11 .5274(3) .9685(2) 1.1202(2)
O12 .3997(3) .9192(2) 1.1949(2)
O13 .2246(2) .8196(2) .6582(3)
O14 .1270(2) .7789(3) .7760(3)
O15 .5678(3) .4652(3) .9044(3)
O16 .6545(3) .5512(2) .8166(3)
C21 -.0054(3) .5150(3) .2614(3)
C22 -.0174(3) .4302(3) .1665(3)
C23 .0653(3) .3333(3) .1516(3)
C24 .1593(3) .3212(2) .2367(3)
C25 .1748(3) .4040(3) .3339(3)
C26 .0918(3) .5008(3) .3434(3)
Cl21 -.10736(9) .63451(8) .27850(10)
Cl23 .04805(9) .23051(8) .03292(9)
Cl25 .29403(8) .38811(8) .43598(9)
N22 -.1219(3) .4437(3) .0779(3)
N24 .2478(3) .2155(3) .2252(3)
N26 .1068(3) .5917(3) .4455(3)
O21 -.2056(3) .4247(3) .1020(3)
O22 -.1153(3) .4719(4) -.0100(3)
O23 .3100(3) .2069(2) .1549(3)
O24 .2508(3) .1498(2) .2886(3)
O25 .0895(3) .5764(3) .5383(3)
O26 .1343(3) .6740(3) .4271(3)
C31 .6495(3) .0946(3) .5019(3)
C32 .7386(3) .0026(3) .4915(3)
C33 .8361(3) -.0064(3) .5727(3)
C34 .8419(3) .0790(3) .6685(3)
C35 .7562(3) .1721(3) .6823(3)
C36 .6615(3) .1790(3) .5983(3)
Cl31 .53012(7) .10282(8) .40029(8)
Cl33 .94652(8) -.11777(8) .55625(8)
Cl35 .76717(8) .27444(8) .80225(8)
N32 .7289(3) -.0904(3) .3892(3)
N34 .9443(3) .0693(3) .7605(3)
N36 .5695(3) .2802(3) .6083(3)
O31 .7505(3) -.0746(3) .2999(3)
O32 .7031(3) -.1730(3) .4070(3)
O33 .9421(3) .0188(3) .8388(3)
O34 1.0180(3) .1162(3) .7516(3)
O35 .4979(3) .2799(3) .6639(4)
O36 .5747(3) .3556(3) .5597(3)

loop_
_geom_angle_atom_site_label_1
_geom_angle_atom_site_label_2
_geom_angle_atom_site_label_3
_geom_angle
_geom_angle_publ_flag
C16 C11 C12 118.2(3) yes
Cl11 C11 C12 120.6(2) yes
Cl11 C11 C16 121.2(2) yes
C13 C12 C11 121.7(3) yes
N12 C12 C11 119.6(3) yes
N12 C12 C13 118.8(2) yes
C14 C13 C12 118.0(2) yes
Cl13 C13 C12 121.3(2) yes
Cl13 C13 C14 120.7(2) yes
C15 C14 C13 122.1(3) yes
N14 C14 C13 119.0(2) yes
N14 C14 C15 119.0(3) yes
C16 C15 C14 118.1(3) yes
Cl15 C15 C14 121.3(2) yes
Cl15 C15 C16 120.5(2) yes
C15 C16 C11 122.0(3) yes
N16 C16 C11 119.1(3) yes
N16 C16 C15 119.0(3) yes
O11 N12 C12 116.8(3) yes
O12 N12 C12 117.4(3) yes
O12 N12 O11 125.8(3) yes
O13 N14 C14 116.8(3) yes
O14 N14 C14 117.7(3) yes
O14 N14 O13 125.5(3) yes
O15 N16 C16 116.8(3) yes
O16 N16 C16 117.6(3) yes
O16 N16 O15 125.6(3) yes
C26 C21 C22 118.3(3) yes
Cl21 C21 C22 121.4(2) yes
Cl21 C21 C26 120.3(2) yes
C23 C22 C21 121.7(3) yes
N22 C22 C21 119.0(3) yes
N22 C22 C23 119.3(3) yes
C24 C23 C22 118.1(3) yes
Cl23 C23 C22 120.5(2) yes
Cl23 C23 C24 121.4(2) yes
C25 C24 C23 122.2(3) yes
N24 C24 C23 119.3(3) yes
N24 C24 C25 118.5(3) yes
C26 C25 C24 117.7(3) yes
Cl25 C25 C24 121.0(2) yes
Cl25 C25 C26 121.2(2) yes
C25 C26 C21 121.9(3) yes
N26 C26 C21 119.0(3) yes
N26 C26 C25 119.0(3) yes
O21 N22 C22 117.5(4) yes
O22 N22 C22 118.0(4) yes
O22 N22 O21 124.5(4) yes
O23 N24 C24 117.1(3) yes
O24 N24 C24 116.9(3) yes
O24 N24 O23 126.0(3) yes
O25 N26 C26 117.7(3) yes
O26 N26 C26 116.7(3) yes
O26 N26 O25 125.6(3) yes
C36 C31 C32 117.5(3) yes
Cl31 C31 C32 121.0(2) yes
Cl31 C31 C36 121.5(2) yes
C33 C32 C31 122.2(3) yes
N32 C32 C31 119.2(3) yes
N32 C32 C33 118.6(3) yes
C34 C33 C32 117.6(3) yes
Cl33 C33 C32 121.6(2) yes
Cl33 C33 C34 120.8(2) yes
C35 C34 C33 122.4(3) yes
N34 C34 C33 118.9(3) yes
N34 C34 C35 118.7(3) yes
C36 C35 C34 118.2(3) yes
Cl35 C35 C34 120.5(2) yes
Cl35 C35 C36 121.3(2) yes
C35 C36 C31 122.1(3) yes
N36 C36 C31 118.4(3) yes
N36 C36 C35 119.5(3) yes
O31 N32 C32 116.9(3) yes
O32 N32 C32 116.6(4) yes
O32 N32 O31 126.5(4) yes
O33 N34 C34 116.9(3) yes
O34 N34 C34 116.8(3) yes
O34 N34 O33 126.2(3) yes
O35 N36 C36 118.1(4) yes
O36 N36 C36 116.8(4) yes
O36 N36 O35 125.1(4) yes

loop_
_geom_bond_atom_site_label_1
_geom_bond_atom_site_label_2
_geom_bond_distance
_geom_bond_publ_flag
C11 C12 1.386(4) yes
C12 C13 1.391(4) yes
C13 C14 1.381(4) yes
C14 C15 1.386(4) yes
C15 C16 1.380(4) yes
C11 C16 1.384(4) yes
C11 Cl11 1.708(3) yes
C13 Cl13 1.707(3) yes
C15 Cl15 1.705(3) yes
C12 N12 1.488(4) yes
C14 N14 1.485(4) yes
C16 N16 1.486(4) yes
N12 O11 1.206(5) yes
N12 O12 1.197(5) yes
N14 O13 1.208(5) yes
N14 O14 1.207(5) yes
N16 O15 1.197(5) yes
N16 O16 1.184(5) yes
C21 C22 1.382(4) yes
C22 C23 1.389(4) yes
C23 C24 1.378(4) yes
C24 C25 1.391(4) yes
C25 C26 1.384(4) yes
C21 C26 1.386(4) yes
C21 Cl21 1.710(3) yes
C23 Cl23 1.708(3) yes
C25 Cl25 1.708(3) yes
C22 N22 1.490(4) yes
C24 N24 1.498(4) yes
C26 N26 1.489(4) yes
N22 O21 1.178(6) yes
N22 O22 1.161(6) yes
N24 O23 1.188(5) yes
N24 O24 1.175(5) yes
N26 O25 1.194(5) yes
N26 O26 1.185(5) yes
C31 C32 1.391(4) yes
C32 C33 1.379(4) yes
C33 C34 1.387(4) yes
C34 C35 1.378(4) yes
C35 C36 1.374(4) yes
C31 C36 1.391(4) yes
C31 Cl31 1.703(3) yes
C33 Cl33 1.708(3) yes
C35 Cl35 1.706(3) yes
C32 N32 1.498(4) yes
C34 N34 1.494(4) yes
C36 N36 1.484(4) yes
N32 O31 1.176(5) yes
N32 O32 1.176(6) yes
N34 O33 1.198(5) yes
N34 O34 1.185(5) yes
N36 O35 1.174(6) yes
N36 O36 1.181(6) yes
